data_4327311
loop_
_publ_author_name
'Hyun Hee Ko'
'Jeong Hak Lim'
'Hyoung Chan Kim'
'Chang Seop Hong'

_publ_section_title
;
 Coexistence of Spin Canting and Metamagnetism in a One-Dimensional
 Mn(III) Complex Bridged by a Single End-to-End Azide
;
_journal_name_full 'Inorganic Chemistry'
_journal_page_first 8847
_journal_page_last 8849
_journal_paper_doi 10.1021/ic061415+
_journal_volume 45
_journal_year 2006
_chemical_formula_sum 'C32 H24 Cl4 Mn2 N10 O4'
_chemical_formula_weight 864.3
_chemical_name_systematic
;
 ?
;
_space_group_IT_number 14
_symmetry_cell_setting monoclinic
_symmetry_space_group_name_Hall '-P 2yn'
_symmetry_space_group_name_H-M 'P 1 21/n 1'
_atom_sites_solution_hydrogens geom
_atom_sites_solution_primary direct
_atom_sites_solution_secondary difmap
_audit_creation_method SHELXL-97
_cell_angle_alpha 90.00
_cell_angle_beta 107.366(3)
_cell_angle_gamma 90.00
_cell_formula_units_Z 2
_cell_length_a 8.6518(4)
_cell_length_b 14.9198(7)
_cell_length_c 13.5957(7)
_cell_measurement_temperature 300
_cell_volume 1674.98(14)
_computing_structure_refinement 'SHELXL-97 (Sheldrick, 1997)'
_diffrn_ambient_temperature 300
_diffrn_measured_fraction_theta_full 0.993
_diffrn_measured_fraction_theta_max 0.993
_diffrn_measurement_device_type 'SMART APEXII AREA Detector'
_diffrn_radiation_monochromator graphite
_diffrn_radiation_source 'fine-focus sealed tube'
_diffrn_radiation_type MoK\a
_diffrn_radiation_wavelength 0.71073
_diffrn_reflns_av_R_equivalents 0.0459
_diffrn_reflns_av_sigmaI/netI 0.0661
_diffrn_reflns_limit_h_max 11
_diffrn_reflns_limit_h_min -11
_diffrn_reflns_limit_k_max 17
_diffrn_reflns_limit_k_min -19
_diffrn_reflns_limit_l_max 15
_diffrn_reflns_limit_l_min -18
_diffrn_reflns_number 14531
_diffrn_reflns_theta_full 28.36
_diffrn_reflns_theta_max 28.36
_diffrn_reflns_theta_min 2.08
_exptl_absorpt_coefficient_mu 1.130
_exptl_absorpt_correction_type multi-scan
_exptl_absorpt_process_details sadabs
_exptl_crystal_colour deep-brown
_exptl_crystal_density_diffrn 1.714
_exptl_crystal_description block
_exptl_crystal_F_000 872
_exptl_crystal_size_max 0.20
_exptl_crystal_size_mid 0.09
_exptl_crystal_size_min 0.04
_refine_diff_density_max 0.364
_refine_diff_density_min -0.521
_refine_diff_density_rms 0.072
_refine_ls_extinction_method none
_refine_ls_goodness_of_fit_ref 1.019
_refine_ls_hydrogen_treatment mixed
_refine_ls_matrix_type full
_refine_ls_number_parameters 283
_refine_ls_number_reflns 4156
_refine_ls_number_restraints 0
_refine_ls_restrained_S_all 1.019
_refine_ls_R_factor_all 0.0923
_refine_ls_R_factor_gt 0.0498
_refine_ls_shift/su_max 0.000
_refine_ls_shift/su_mean 0.000
_refine_ls_structure_factor_coef Fsqd
_refine_ls_weighting_details 'calc w=1/[\s^2^(Fo^2^)+(0.0381P)^2^+0.5964P] where P=(Fo^2^+2Fc^2^)/3'
_refine_ls_weighting_scheme calc
_refine_ls_wR_factor_gt 0.0874
_refine_ls_wR_factor_ref 0.0983
_reflns_number_gt 2740
_reflns_number_total 4156
_reflns_threshold_expression >2sigma(I)
_cod_data_source_file ic0614152Bsi20060728_035446.cif
_cod_data_source_block mn
_cod_database_code 4327311

loop_
_symmetry_equiv_pos_as_xyz
'x, y, z'
'-x+1/2, y+1/2, -z+1/2'
'-x, -y, -z'
'x-1/2, -y-1/2, z-1/2'

loop_
_atom_site_label
_atom_site_type_symbol
_atom_site_fract_x
_atom_site_fract_y
_atom_site_fract_z
_atom_site_U_iso_or_equiv
_atom_site_adp_type
_atom_site_occupancy
_atom_site_symmetry_multiplicity
_atom_site_calc_flag
Mn1 Mn 0.84880(5) 0.00780(3) 0.37945(3) 0.02697(13) Uani 1 1 d
O1 O 0.6846(2) -0.03302(12) 0.43084(15) 0.0330(5) Uani 1 1 d
O2 O 0.9324(2) 0.09339(12) 0.48629(14) 0.0313(5) Uani 1 1 d
N1 N 0.8341(3) -0.10108(15) 0.29418(16) 0.0285(5) Uani 1 1 d
N2 N 1.0385(3) 0.03193(15) 0.32941(17) 0.0281(5) Uani 1 1 d
C1 C 0.6224(3) -0.11478(18) 0.4272(2) 0.0266(6) Uani 1 1 d
C2 C 0.5185(4) -0.1320(2) 0.4864(2) 0.0330(7) Uani 1 1 d
H2 H 0.492(3) -0.088(2) 0.523(2) 0.034(8) Uiso 1 1 d
C3 C 0.4612(4) -0.2166(2) 0.4930(2) 0.0324(7) Uani 1 1 d
H3 H 0.393(4) -0.2296(19) 0.534(2) 0.040(9) Uiso 1 1 d
C4 C 0.5028(3) -0.28659(18) 0.4384(2) 0.0296(7) Uani 1 1 d
C5 C 0.5996(4) -0.2718(2) 0.3768(2) 0.0307(7) Uani 1 1 d
H5 H 0.629(3) -0.3180(19) 0.343(2) 0.032(8) Uiso 1 1 d
C6 C 0.6595(3) -0.18525(18) 0.3691(2) 0.0241(6) Uani 1 1 d
C7 C 0.7592(4) -0.1740(2) 0.3019(2) 0.0303(7) Uani 1 1 d
H7 H 0.768(3) -0.222(2) 0.263(2) 0.039(9) Uiso 1 1 d
C8 C 0.9336(5) -0.0948(2) 0.2225(3) 0.0406(9) Uani 1 1 d
H8A H 0.874(3) -0.060(2) 0.162(2) 0.044(9) Uiso 1 1 d
H8B H 0.954(4) -0.155(2) 0.207(2) 0.047(9) Uiso 1 1 d
C9 C 1.0869(4) -0.0456(2) 0.2792(3) 0.0393(8) Uani 1 1 d
H9A H 1.139(4) -0.0265(19) 0.237(2) 0.041(9) Uiso 1 1 d
H9B H 1.154(4) -0.083(2) 0.328(2) 0.039(9) Uiso 1 1 d
C10 C 1.1091(4) 0.1077(2) 0.3368(2) 0.0284(7) Uani 1 1 d
H10 H 1.193(3) 0.1153(17) 0.3044(19) 0.032(8) Uiso 1 1 d
C11 C 1.0669(3) 0.18373(19) 0.3896(2) 0.0265(6) Uani 1 1 d
C12 C 1.1162(3) 0.26938(19) 0.3688(2) 0.0297(7) Uani 1 1 d
H12 H 1.182(4) 0.2746(19) 0.323(2) 0.042(9) Uiso 1 1 d
C13 C 1.0746(4) 0.34316(19) 0.4154(2) 0.0338(7) Uani 1 1 d
C14 C 0.9908(4) 0.3343(2) 0.4875(2) 0.0358(7) Uani 1 1 d
H14 H 0.966(3) 0.382(2) 0.518(2) 0.034(9) Uiso 1 1 d
C15 C 0.9459(4) 0.2503(2) 0.5105(2) 0.0303(7) Uani 1 1 d
H15 H 0.898(3) 0.2433(17) 0.5589(19) 0.021(7) Uiso 1 1 d
C16 C 0.9792(3) 0.17411(19) 0.4616(2) 0.0274(6) Uani 1 1 d
Cl1 Cl 0.43417(11) -0.39437(5) 0.45087(7) 0.0500(2) Uani 1 1 d
Cl2 Cl 1.12614(12) 0.44974(5) 0.38391(8) 0.0592(3) Uani 1 1 d
N3 N 0.7060(3) 0.09812(18) 0.2689(2) 0.0434(7) Uani 1 1 d
N4 N 0.5735(4) 0.12556(18) 0.26031(19) 0.0389(6) Uani 1 1 d
N5 N 0.4453(4) 0.1544(2) 0.2489(2) 0.0650(9) Uani 1 1 d

loop_
_atom_site_aniso_label
_atom_site_aniso_U_11
_atom_site_aniso_U_22
_atom_site_aniso_U_33
_atom_site_aniso_U_23
_atom_site_aniso_U_13
_atom_site_aniso_U_12
Mn1 0.0353(3) 0.0215(2) 0.0299(2) -0.00323(19) 0.01852(19) -0.0046(2)
O1 0.0395(12) 0.0199(10) 0.0490(13) -0.0074(9) 0.0274(10) -0.0061(9)
O2 0.0470(12) 0.0226(11) 0.0310(11) -0.0041(9) 0.0219(10) -0.0089(9)
N1 0.0378(15) 0.0271(13) 0.0244(12) -0.0024(10) 0.0153(11) -0.0025(11)
N2 0.0337(14) 0.0270(13) 0.0280(13) 0.0001(10) 0.0160(11) -0.0009(11)
C1 0.0261(16) 0.0220(15) 0.0314(16) 0.0004(12) 0.0082(13) -0.0011(12)
C2 0.0349(19) 0.0276(17) 0.0416(19) -0.0052(14) 0.0192(15) -0.0009(14)
C3 0.0296(19) 0.0343(18) 0.0364(18) 0.0024(14) 0.0148(15) -0.0037(13)
C4 0.0315(17) 0.0237(16) 0.0313(16) 0.0012(13) 0.0060(13) -0.0095(13)
C5 0.0387(19) 0.0221(16) 0.0290(16) -0.0031(13) 0.0065(14) 0.0004(13)
C6 0.0247(15) 0.0235(15) 0.0232(14) -0.0010(11) 0.0057(12) -0.0019(12)
C7 0.0390(19) 0.0249(16) 0.0270(16) -0.0064(13) 0.0100(14) -0.0027(14)
C8 0.062(2) 0.0321(19) 0.039(2) -0.0075(16) 0.0326(18) -0.0074(17)
C9 0.050(2) 0.0341(19) 0.045(2) 0.0024(16) 0.0325(19) 0.0038(17)
C10 0.0293(17) 0.0328(17) 0.0263(15) 0.0062(13) 0.0133(13) 0.0001(14)
C11 0.0240(16) 0.0299(16) 0.0257(15) 0.0031(12) 0.0074(12) -0.0019(13)
C12 0.0274(17) 0.0298(17) 0.0320(17) 0.0043(13) 0.0091(14) -0.0043(13)
C13 0.0326(18) 0.0242(16) 0.0422(18) 0.0040(14) 0.0078(14) -0.0065(13)
C14 0.0384(19) 0.0228(17) 0.047(2) -0.0031(15) 0.0145(16) -0.0005(14)
C15 0.0332(18) 0.0296(17) 0.0324(17) -0.0029(13) 0.0164(14) -0.0039(14)
C16 0.0276(16) 0.0251(16) 0.0276(15) 0.0008(12) 0.0056(12) -0.0052(13)
Cl1 0.0706(6) 0.0298(4) 0.0556(5) -0.0015(4) 0.0280(5) -0.0185(4)
Cl2 0.0766(7) 0.0268(5) 0.0876(7) 0.0043(5) 0.0447(6) -0.0104(4)
N3 0.0408(18) 0.0421(17) 0.0476(17) 0.0149(13) 0.0138(14) 0.0001(14)
N4 0.0480(19) 0.0377(17) 0.0316(15) 0.0037(12) 0.0128(13) -0.0053(14)
N5 0.051(2) 0.087(3) 0.061(2) 0.0118(18) 0.0221(17) 0.0179(19)

loop_
_atom_type_symbol
_atom_type_description
_atom_type_scat_dispersion_real
_atom_type_scat_dispersion_imag
_atom_type_scat_source
C C 0.0033 0.0016 'International Tables Vol C Tables 4.2.6.8 and 6.1.1.4'
H H 0.0000 0.0000 'International Tables Vol C Tables 4.2.6.8 and 6.1.1.4'
N N 0.0061 0.0033 'International Tables Vol C Tables 4.2.6.8 and 6.1.1.4'
O O 0.0106 0.0060 'International Tables Vol C Tables 4.2.6.8 and 6.1.1.4'
Cl Cl 0.1484 0.1585 'International Tables Vol C Tables 4.2.6.8 and 6.1.1.4'
Mn Mn 0.3368 0.7283 'International Tables Vol C Tables 4.2.6.8 and 6.1.1.4'

loop_
_geom_angle_atom_site_label_1
_geom_angle_atom_site_label_2
_geom_angle_atom_site_label_3
_geom_angle
O1 Mn1 O2 95.26(8)
O1 Mn1 N1 91.64(9)
O2 Mn1 N1 160.04(9)
O1 Mn1 N2 170.91(9)
O2 Mn1 N2 88.58(9)
N1 Mn1 N2 82.14(9)
O1 Mn1 N3 97.21(10)
O2 Mn1 N3 97.05(10)
N1 Mn1 N3 100.64(10)
N2 Mn1 N3 90.48(10)
C1 O1 Mn1 129.22(17)
C16 O2 Mn1 118.92(16)
C7 N1 C8 120.8(2)
C7 N1 Mn1 126.35(19)
C8 N1 Mn1 112.62(19)
C10 N2 C9 122.7(2)
C10 N2 Mn1 123.96(19)
C9 N2 Mn1 113.34(19)
O1 C1 C2 118.0(2)
O1 C1 C6 123.3(2)
C2 C1 C6 118.6(3)
C3 C2 C1 121.0(3)
C2 C3 C4 120.1(3)
C5 C4 C3 120.7(3)
C5 C4 Cl1 119.9(2)
C3 C4 Cl1 119.5(2)
C4 C5 C6 120.0(3)
C5 C6 C1 119.5(2)
C5 C6 C7 117.2(3)
C1 C6 C7 123.3(2)
N1 C7 C6 124.1(3)
N1 C8 C9 106.8(3)
N2 C9 C8 107.0(3)
N2 C10 C11 123.3(3)
C12 C11 C16 119.4(3)
C12 C11 C10 118.6(2)
C16 C11 C10 122.1(3)
C13 C12 C11 120.1(3)
C12 C13 C14 120.9(3)
C12 C13 Cl2 119.9(2)
C14 C13 Cl2 119.1(2)
C15 C14 C13 119.3(3)
C14 C15 C16 121.5(3)
O2 C16 C15 119.5(2)
O2 C16 C11 121.8(2)
C15 C16 C11 118.7(3)
N4 N3 Mn1 129.0(2)
N5 N4 N3 177.3(3)

loop_
_geom_bond_atom_site_label_1
_geom_bond_atom_site_label_2
_geom_bond_distance
Mn1 O1 1.8625(18)
Mn1 O2 1.9070(19)
Mn1 N1 1.978(2)
Mn1 N2 1.988(2)
Mn1 N3 2.120(3)
O1 C1 1.328(3)
O2 C16 1.345(3)
N1 C7 1.287(3)
N1 C8 1.484(3)
N2 C10 1.274(3)
N2 C9 1.466(4)
C1 C2 1.398(4)
C1 C6 1.408(4)
C2 C3 1.370(4)
C3 C4 1.389(4)
C4 C5 1.368(4)
C4 Cl1 1.740(3)
C5 C6 1.407(4)
C6 C7 1.442(4)
C8 C9 1.510(5)
C10 C11 1.447(4)
C11 C12 1.402(4)
C11 C16 1.414(4)
C12 C13 1.370(4)
C13 C14 1.389(4)
C13 Cl2 1.739(3)
C14 C15 1.377(4)
C15 C16 1.390(4)
N3 N4 1.189(4)
N4 N5 1.156(4)
